data_7005147
loop_
_publ_author_name
'Rubio, Miguel'
'Su\'arez, Andr\'es'
'del R\'io, Diego'
'Galindo, Agust\'in'
'Alvarez, Eleuterio'
'Pizzano, Antonio'

_publ_section_title
;
 Rhodium diphosphite pincer complexes. Rare preferred in-plane olefin
 conformation in square-planar compounds.
;
_journal_issue 4
_journal_name_full 'Dalton transactions (Cambridge, England : 2003)'
_journal_page_first 407
_journal_page_last 409
_journal_paper_doi 10.1039/b617164h
_journal_year 2007
_chemical_absolute_configuration ad
_chemical_formula_moiety 'C56 H71 O6 P2 Rh'
_chemical_formula_sum 'C56 H71 O6 P2 Rh'
_chemical_formula_weight 1004.98
_chemical_name_systematic
;
?
;
_space_group_IT_number 19
_symmetry_cell_setting orthorhombic
_symmetry_space_group_name_Hall 'P 2ac 2ab'
_symmetry_space_group_name_H-M 'P 21 21 21'
_atom_sites_solution_hydrogens geom
_atom_sites_solution_primary direct
_atom_sites_solution_secondary difmap
_audit_creation_method SHELXL-97
_cell_angle_alpha 90.00
_cell_angle_beta 90.00
_cell_angle_gamma 90.00
_cell_formula_units_Z 4
_cell_length_a 10.4092(11)
_cell_length_b 18.8544(18)
_cell_length_c 26.636(3)
_cell_measurement_reflns_used 6094
_cell_measurement_temperature 100(2)
_cell_measurement_theta_max 26.96
_cell_measurement_theta_min 2.48
_cell_volume 5227.6(9)
_computing_cell_refinement 'SAINT+ v. 6.04 (Bruker-AXS, 2001)'
_computing_data_collection 'SMART v. 5.625 (Bruker-AXS, 2001)'
_computing_data_reduction 'SAINT+ v. 6.04 (Bruker-AXS, 2001)'
_computing_molecular_graphics 'xp program, SHELXTL v. 6.10, BRUKER, 2000'
_computing_publication_material 'XCIF program, SHELXTL v.6.10, Bruker, 2000'
_computing_structure_refinement 'SHELXL-97 (Sheldrick, 1997)'
_computing_structure_solution 'SHELXS-97 (Sheldrick, 1990)'
_diffrn_ambient_temperature 100(2)
_diffrn_detector_area_resol_mean 8.26
_diffrn_measured_fraction_theta_full 0.997
_diffrn_measured_fraction_theta_max 0.997
_diffrn_measurement_device_type 'Bruker-Nonius X8Apex II CCD area detector'
_diffrn_measurement_method 'phi and omega scans with narrow frames'
_diffrn_radiation_monochromator graphite
_diffrn_radiation_source 'fine-focus sealed tube'
_diffrn_radiation_type MoK\a
_diffrn_radiation_wavelength 0.71073
_diffrn_reflns_av_R_equivalents 0.0496
_diffrn_reflns_av_sigmaI/netI 0.0492
_diffrn_reflns_limit_h_max 13
_diffrn_reflns_limit_h_min -13
_diffrn_reflns_limit_k_max 24
_diffrn_reflns_limit_k_min -16
_diffrn_reflns_limit_l_max 34
_diffrn_reflns_limit_l_min -33
_diffrn_reflns_number 45841
_diffrn_reflns_theta_full 27.00
_diffrn_reflns_theta_max 27.00
_diffrn_reflns_theta_min 2.92
_diffrn_standards_decay_% 'no decay'
_exptl_absorpt_coefficient_mu 0.436
_exptl_absorpt_correction_T_max 0.9455
_exptl_absorpt_correction_T_min 0.8589
_exptl_absorpt_correction_type multi-scan
_exptl_absorpt_process_details
;
SADABS v. 2.03: Area-Detector Absorption Correction.
(1997-2001) Bruker-AXS within SAINT+ package, v. 6.04
;
_exptl_crystal_colour yellow
_exptl_crystal_density_diffrn 1.277
_exptl_crystal_density_method 'not measured'
_exptl_crystal_description prism
_exptl_crystal_F_000 2120
_exptl_crystal_size_max 0.36
_exptl_crystal_size_mid 0.16
_exptl_crystal_size_min 0.13
_refine_diff_density_max 0.884
_refine_diff_density_min -0.718
_refine_diff_density_rms 0.061
_refine_ls_abs_structure_details 'Flack H D (1983), Acta Cryst. A39, 876-881'
_refine_ls_abs_structure_Flack -0.018(17)
_refine_ls_extinction_method none
_refine_ls_goodness_of_fit_ref 1.019
_refine_ls_hydrogen_treatment mixed
_refine_ls_matrix_type full
_refine_ls_number_parameters 602
_refine_ls_number_reflns 11402
_refine_ls_number_restraints 10
_refine_ls_restrained_S_all 1.020
_refine_ls_R_factor_all 0.0421
_refine_ls_R_factor_gt 0.0352
_refine_ls_shift/su_max 0.003
_refine_ls_shift/su_mean 0.000
_refine_ls_structure_factor_coef Fsqd
_refine_ls_weighting_details 'calc w=1/[\s^2^(Fo^2^)+(0.0299P)^2^+2.6931P] where P=(Fo^2^+2Fc^2^)/3'
_refine_ls_weighting_scheme calc
_refine_ls_wR_factor_gt 0.0717
_refine_ls_wR_factor_ref 0.0747
_reflns_number_gt 10348
_reflns_number_total 11402
_reflns_threshold_expression >2sigma(I)
_cod_data_source_file b617164h.txt
_cod_data_source_block ea10606a
_cod_depositor_comments
;
The following automatic conversions were performed:
'_symmetry_cell_setting' value 'Orthorhombic' changed to 'orthorhombic'
according to '/home/saulius/struct/CIF-dictionaries/cif_core.dic'
dictionary named 'cif_core.dic' version 2.4.1 from 2010-06-29.

Automatic conversion script
Id: cif_fix_enum 1527 2010-12-29 10:47:43Z saulius 
;
_cod_original_sg_symbol_H-M P2(1)2(1)2(1)
_cod_database_code 7005147

loop_
_symmetry_equiv_pos_as_xyz
'x, y, z'
'-x+1/2, -y, z+1/2'
'-x, y+1/2, -z+1/2'
'x+1/2, -y+1/2, -z'

loop_
_atom_site_label
_atom_site_type_symbol
_atom_site_fract_x
_atom_site_fract_y
_atom_site_fract_z
_atom_site_U_iso_or_equiv
_atom_site_adp_type
_atom_site_occupancy
_atom_site_symmetry_multiplicity
_atom_site_calc_flag
_atom_site_refinement_flags
_atom_site_disorder_assembly
_atom_site_disorder_group
Rh1 Rh 0.35433(2) 0.988029(10) 0.892055(8) 0.01394(5) Uani 1 1 d . . .
P1 P 0.26994(7) 1.09547(3) 0.90195(3) 0.01438(15) Uani 1 1 d . . .
P2 P 0.39781(7) 0.88904(4) 0.85103(3) 0.01729(16) Uani 1 1 d . . .
O1 O 0.18664(19) 1.11604(10) 0.85296(7) 0.0188(4) Uani 1 1 d . . .
O2 O 0.37022(19) 1.15942(8) 0.90804(6) 0.0150(4) Uani 1 1 d . . .
O3 O 0.1585(2) 1.11469(9) 0.94183(7) 0.0157(4) Uani 1 1 d . . .
O4 O 0.32106(19) 0.88744(11) 0.79842(8) 0.0239(5) Uani 1 1 d . . .
O5 O 0.53773(18) 0.87236(9) 0.82696(8) 0.0182(4) Uani 1 1 d . . .
O6 O 0.3600(2) 0.81632(9) 0.87776(7) 0.0217(4) Uani 1 1 d . . .
C1 C 0.2566(2) 1.00184(14) 0.82730(9) 0.0156(6) Uani 1 1 d . . .
C2 C 0.1878(3) 1.06253(14) 0.81668(11) 0.0172(6) Uani 1 1 d . . .
C3 C 0.1172(3) 1.07314(16) 0.77318(11) 0.0231(7) Uani 1 1 d . . .
H3 H 0.0728 1.1164 0.7673 0.028 Uiso 1 1 d R . .
C4 C 0.1140(3) 1.01807(17) 0.73843(11) 0.0250(7) Uani 1 1 d . . .
H4 H 0.0645 1.0232 0.7087 0.030 Uiso 1 1 d R . .
C5 C 0.1809(3) 0.95646(17) 0.74651(11) 0.0249(7) Uani 1 1 d . . .
H5 H 0.1793 0.9192 0.7225 0.030 Uiso 1 1 d R . .
C6 C 0.2506(3) 0.94984(15) 0.79023(11) 0.0200(6) Uani 1 1 d . . .
C7 C 0.3239(3) 1.22983(13) 0.91076(11) 0.0162(6) Uani 1 1 d . . .
C8 C 0.3399(3) 1.27606(14) 0.87083(11) 0.0214(6) Uani 1 1 d . . .
C9 C 0.2769(3) 1.34163(15) 0.87716(11) 0.0249(7) Uani 1 1 d . . .
H9 H 0.2836 1.3755 0.8509 0.030 Uiso 1 1 d R . .
C10 C 0.2064(3) 1.35976(15) 0.91893(12) 0.0229(7) Uani 1 1 d . . .
C11 C 0.2001(3) 1.31310(14) 0.95965(11) 0.0188(6) Uani 1 1 d . . .
C12 C 0.2626(3) 1.24764(14) 0.95555(10) 0.0152(6) Uani 1 1 d . . .
C13 C 0.2591(3) 1.19561(14) 0.99783(10) 0.0154(6) Uani 1 1 d . . .
C14 C 0.1948(3) 1.13175(14) 0.99137(10) 0.0151(6) Uani 1 1 d . . .
C15 C 0.1612(3) 1.08719(14) 1.03091(10) 0.0191(6) Uani 1 1 d . . .
C16 C 0.2148(3) 1.10585(16) 1.07693(12) 0.0275(7) Uani 1 1 d . . .
H16 H 0.1969 1.0766 1.1051 0.033 Uiso 1 1 d R . .
C17 C 0.2927(3) 1.16446(17) 1.08406(12) 0.0259(7) Uani 1 1 d . . .
C18 C 0.3135(3) 1.21144(15) 1.04461(11) 0.0200(6) Uani 1 1 d . . .
C19 C 0.4143(4) 1.26386(17) 0.82196(12) 0.0322(8) Uani 1 1 d . . .
C20 C 0.4984(5) 1.1991(2) 0.82128(16) 0.0535(12) Uani 1 1 d . . .
H20A H 0.5434 1.1963 0.7890 0.080 Uiso 1 1 d R . .
H20B H 0.4451 1.1567 0.8258 0.080 Uiso 1 1 d R . .
H20C H 0.5613 1.2020 0.8486 0.080 Uiso 1 1 d R . .
C21 C 0.3160(4) 1.2571(2) 0.77865(13) 0.0493(11) Uani 1 1 d . . .
H21A H 0.3616 1.2570 0.7465 0.074 Uiso 1 1 d R . .
H21B H 0.2565 1.2973 0.7797 0.074 Uiso 1 1 d R . .
H21C H 0.2678 1.2127 0.7823 0.074 Uiso 1 1 d R . .
C22 C 0.4994(4) 1.32853(18) 0.81156(13) 0.0348(8) Uani 1 1 d . . .
H22A H 0.5568 1.3366 0.8402 0.052 Uiso 1 1 d R . .
H22B H 0.4451 1.3704 0.8065 0.052 Uiso 1 1 d R . .
H22C H 0.5507 1.3200 0.7813 0.052 Uiso 1 1 d R . .
C23 C 0.1388(4) 1.43048(15) 0.92090(12) 0.0329(7) Uani 1 1 d . . .
H23A H 0.1573 1.4572 0.8902 0.049 Uiso 1 1 d R . .
H23B H 0.1691 1.4573 0.9501 0.049 Uiso 1 1 d R . .
H23C H 0.0459 1.4229 0.9237 0.049 Uiso 1 1 d R . .
C24 C 0.1253(3) 1.33308(15) 1.00574(11) 0.0236(7) Uani 1 1 d . . .
H24A H 0.1141 1.2912 1.0271 0.035 Uiso 1 1 d R . .
H24B H 0.0409 1.3513 0.9958 0.035 Uiso 1 1 d R . .
H24C H 0.1720 1.3698 1.0244 0.035 Uiso 1 1 d R . .
C25 C 0.0687(3) 1.02447(14) 1.02493(11) 0.0222(7) Uani 1 1 d . . .
C26 C -0.0573(3) 1.04903(16) 1.00122(13) 0.0283(7) Uani 1 1 d . . .
H26A H -0.0409 1.0661 0.9671 0.042 Uiso 1 1 d R . .
H26B H -0.0942 1.0874 1.0214 0.042 Uiso 1 1 d R . .
H26C H -0.1177 1.0092 1.0000 0.042 Uiso 1 1 d R . .
C27 C 0.0344(3) 0.99192(17) 1.07622(12) 0.0313(7) Uani 1 1 d . . .
H27A H -0.0005 1.0289 1.0982 0.047 Uiso 1 1 d R . .
H27B H 0.1117 0.9717 1.0915 0.047 Uiso 1 1 d R . .
H27C H -0.0300 0.9545 1.0716 0.047 Uiso 1 1 d R . .
C28 C 0.1280(3) 0.96535(14) 0.99302(12) 0.0255(7) Uani 1 1 d . . .
H28A H 0.0685 0.9251 0.9915 0.038 Uiso 1 1 d R . .
H28B H 0.2092 0.9500 1.0081 0.038 Uiso 1 1 d R . .
H28C H 0.1440 0.9831 0.9590 0.038 Uiso 1 1 d R . .
C29 C 0.3509(4) 1.1792(2) 1.13486(12) 0.0436(9) Uani 1 1 d . . .
H29A H 0.4447 1.1811 1.1318 0.065 Uiso 1 1 d R . .
H29B H 0.3269 1.1413 1.1583 0.065 Uiso 1 1 d R . .
H29C H 0.3191 1.2247 1.1475 0.065 Uiso 1 1 d R . .
C30 C 0.3941(3) 1.27661(16) 1.05256(11) 0.0236(7) Uani 1 1 d . . .
H30A H 0.3477 1.3101 1.0740 0.035 Uiso 1 1 d R . .
H30B H 0.4122 1.2989 1.0201 0.035 Uiso 1 1 d R . .
H30C H 0.4751 1.2633 1.0687 0.035 Uiso 1 1 d R . .
C31 C 0.6324(3) 0.85145(14) 0.86131(10) 0.0171(6) Uani 1 1 d . . .
C32 C 0.7355(3) 0.89654(15) 0.87278(11) 0.0201(6) Uani 1 1 d . . .
C33 C 0.8114(3) 0.87424(16) 0.91265(12) 0.0249(7) Uani 1 1 d . . .
H33 H 0.8819 0.9033 0.9222 0.030 Uiso 1 1 d R . .
C34 C 0.7907(3) 0.81216(16) 0.93935(12) 0.0241(7) Uani 1 1 d . . .
C35 C 0.6958(3) 0.76495(15) 0.92291(11) 0.0203(6) Uani 1 1 d . . .
C36 C 0.6179(2) 0.78401(13) 0.88218(10) 0.0153(6) Uani 1 1 d . . .
C37 C 0.5251(3) 0.73358(14) 0.85910(11) 0.0158(6) Uani 1 1 d . . .
C38 C 0.3949(3) 0.74942(14) 0.85799(11) 0.0177(6) Uani 1 1 d . . .
C39 C 0.3012(3) 0.70373(15) 0.84030(12) 0.0216(6) Uani 1 1 d . . .
C40 C 0.3488(3) 0.64104(14) 0.81938(11) 0.0234(6) Uani 1 1 d . . .
H40 H 0.2886 0.6080 0.8063 0.028 Uiso 1 1 d R . .
C41 C 0.4779(3) 0.62402(14) 0.81640(11) 0.0205(6) Uani 1 1 d . . .
C42 C 0.5686(3) 0.67020(15) 0.83729(11) 0.0177(6) Uani 1 1 d . . .
C43 C 0.7669(3) 0.96354(15) 0.84207(12) 0.0232(7) Uani 1 1 d . . .
C44 C 0.7743(4) 0.94486(18) 0.78603(12) 0.0330(8) Uani 1 1 d . . .
H44A H 0.6898 0.9289 0.7744 0.049 Uiso 1 1 d R . .
H44B H 0.8373 0.9069 0.7810 0.049 Uiso 1 1 d R . .
H44C H 0.8005 0.9869 0.7669 0.049 Uiso 1 1 d R . .
C45 C 0.6688(3) 1.02205(16) 0.85028(15) 0.0419(9) Uani 1 1 d . . .
H45A H 0.6691 1.0362 0.8857 0.063 Uiso 1 1 d R . .
H45B H 0.5832 1.0047 0.8411 0.063 Uiso 1 1 d R . .
H45C H 0.6907 1.0630 0.8293 0.063 Uiso 1 1 d R . .
C46 C 0.8993(3) 0.9925(2) 0.85688(13) 0.0371(8) Uani 1 1 d . . .
H46A H 0.9224 1.0319 0.8346 0.056 Uiso 1 1 d R . .
H46B H 0.9636 0.9548 0.8538 0.056 Uiso 1 1 d R . .
H46C H 0.8966 1.0094 0.8917 0.056 Uiso 1 1 d R . .
C47 C 0.8722(4) 0.79480(18) 0.98441(13) 0.0381(9) Uani 1 1 d . . .
H47A H 0.9374 0.8317 0.9889 0.057 Uiso 1 1 d R . .
H47B H 0.9145 0.7489 0.9792 0.057 Uiso 1 1 d R . .
H47C H 0.8178 0.7924 1.0144 0.057 Uiso 1 1 d R . .
C48 C 0.6793(3) 0.69550(16) 0.94996(11) 0.0238(7) Uani 1 1 d . . .
H48A H 0.6023 0.6714 0.9375 0.036 Uiso 1 1 d R . .
H48B H 0.6703 0.7044 0.9860 0.036 Uiso 1 1 d R . .
H48C H 0.7547 0.6655 0.9440 0.036 Uiso 1 1 d R . .
C49 C 0.1549(3) 0.71504(16) 0.84216(14) 0.0320(8) Uani 1 1 d D . .
C50 C 0.1121(5) 0.7674(5) 0.8791(3) 0.207(6) Uani 1 1 d D . .
H50A H 0.0206 0.7773 0.8741 0.311 Uiso 1 1 d R . .
H50B H 0.1615 0.8113 0.8747 0.311 Uiso 1 1 d R . .
H50C H 0.1256 0.7490 0.9131 0.311 Uiso 1 1 d R . .
C51 C 0.1124(5) 0.7405(5) 0.7904(3) 0.165(4) Uani 1 1 d D . .
H51A H 0.1559 0.7125 0.7645 0.247 Uiso 1 1 d R . .
H51B H 0.1348 0.7907 0.7863 0.247 Uiso 1 1 d R . .
H51C H 0.0192 0.7347 0.7871 0.247 Uiso 1 1 d R . .
C52 C 0.0862(4) 0.6478(2) 0.8497(3) 0.127(3) Uani 1 1 d D . .
H52A H 0.0980 0.6317 0.8844 0.191 Uiso 1 1 d R . .
H52B H 0.1205 0.6120 0.8266 0.191 Uiso 1 1 d R . .
H52C H -0.0055 0.6547 0.8430 0.191 Uiso 1 1 d R . .
C53 C 0.5198(3) 0.55698(16) 0.79045(12) 0.0283(7) Uani 1 1 d . . .
H53A H 0.4440 0.5292 0.7810 0.042 Uiso 1 1 d R . .
H53B H 0.5739 0.5291 0.8132 0.042 Uiso 1 1 d R . .
H53C H 0.5688 0.5690 0.7602 0.042 Uiso 1 1 d R . .
C54 C 0.7094(3) 0.65350(16) 0.83359(12) 0.0214(7) Uani 1 1 d . . .
H54A H 0.7310 0.6156 0.8573 0.032 Uiso 1 1 d R . .
H54B H 0.7595 0.6960 0.8417 0.032 Uiso 1 1 d R . .
H54C H 0.7295 0.6381 0.7993 0.032 Uiso 1 1 d R . .
C55 C 0.4475(3) 1.00629(16) 0.96625(11) 0.0220(6) Uani 1 1 d D . .
H55A H 0.379(2) 1.0226(16) 0.9878(9) 0.031(9) Uiso 1 1 d D . .
H55B H 0.510(3) 1.0403(15) 0.9570(11) 0.036(10) Uiso 1 1 d D . .
C56 C 0.4618(3) 0.93686(17) 0.95476(12) 0.0239(7) Uani 1 1 d D . .
H56A H 0.400(3) 0.9034(17) 0.9666(14) 0.055(12) Uiso 1 1 d D . .
H56B H 0.542(2) 0.9237(17) 0.9415(11) 0.028(9) Uiso 1 1 d D . .

loop_
_atom_site_aniso_label
_atom_site_aniso_U_11
_atom_site_aniso_U_22
_atom_site_aniso_U_33
_atom_site_aniso_U_23
_atom_site_aniso_U_13
_atom_site_aniso_U_12
Rh1 0.01519(9) 0.01094(8) 0.01571(10) -0.00347(8) -0.00058(9) 0.00022(8)
P1 0.0178(3) 0.0116(3) 0.0136(4) -0.0007(3) 0.0012(3) 0.0000(3)
P2 0.0143(4) 0.0140(3) 0.0235(4) -0.0064(3) 0.0003(3) -0.0001(3)
O1 0.0243(11) 0.0164(9) 0.0158(10) -0.0017(8) -0.0009(8) 0.0010(8)
O2 0.0181(10) 0.0097(8) 0.0171(9) -0.0022(7) 0.0026(8) -0.0008(8)
O3 0.0187(10) 0.0127(8) 0.0159(9) -0.0020(7) 0.0027(9) 0.0001(8)
O4 0.0234(12) 0.0218(10) 0.0266(11) -0.0139(9) -0.0069(9) 0.0043(8)
O5 0.0174(11) 0.0129(9) 0.0243(11) -0.0047(8) 0.0029(9) -0.0013(8)
O6 0.0170(10) 0.0135(9) 0.0346(12) -0.0090(8) 0.0062(10) 0.0009(8)
C1 0.0125(12) 0.0209(15) 0.0134(13) -0.0024(11) 0.0003(10) -0.0027(11)
C2 0.0178(14) 0.0165(13) 0.0173(14) -0.0003(11) 0.0024(11) -0.0051(11)
C3 0.0215(17) 0.0240(15) 0.0237(16) 0.0062(13) -0.0007(13) -0.0033(12)
C4 0.0208(16) 0.0376(17) 0.0165(14) -0.0011(14) -0.0032(11) -0.0064(14)
C5 0.0233(17) 0.0314(17) 0.0200(16) -0.0119(13) -0.0029(13) -0.0039(13)
C6 0.0170(15) 0.0204(15) 0.0227(16) -0.0040(12) 0.0001(13) -0.0002(12)
C7 0.0191(16) 0.0108(12) 0.0187(14) -0.0020(10) -0.0054(11) -0.0032(10)
C8 0.0327(18) 0.0141(13) 0.0175(14) 0.0014(11) 0.0010(14) -0.0044(13)
C9 0.043(2) 0.0136(13) 0.0181(16) 0.0064(11) -0.0053(14) 0.0002(13)
C10 0.0319(18) 0.0147(14) 0.0222(16) -0.0009(12) -0.0068(14) 0.0054(12)
C11 0.0218(15) 0.0129(13) 0.0216(15) -0.0025(11) -0.0039(12) 0.0000(11)
C12 0.0189(14) 0.0124(12) 0.0143(14) 0.0005(11) -0.0012(11) -0.0020(11)
C13 0.0166(14) 0.0150(12) 0.0145(14) 0.0014(11) 0.0043(12) 0.0019(11)
C14 0.0174(14) 0.0154(13) 0.0125(14) -0.0010(11) 0.0018(11) 0.0033(11)
C15 0.0215(16) 0.0146(12) 0.0211(14) 0.0015(11) 0.0075(13) 0.0007(12)
C16 0.0372(19) 0.0258(16) 0.0194(16) 0.0070(13) 0.0045(14) -0.0044(14)
C17 0.0320(18) 0.0301(17) 0.0156(15) 0.0032(13) 0.0000(14) -0.0020(14)
C18 0.0222(16) 0.0215(14) 0.0161(15) 0.0008(12) 0.0029(12) 0.0015(11)
C19 0.054(2) 0.0240(16) 0.0185(16) -0.0017(14) 0.0131(16) -0.0130(15)
C20 0.075(3) 0.040(2) 0.046(2) 0.0083(19) 0.043(2) 0.011(2)
C21 0.072(3) 0.052(2) 0.0232(19) -0.0051(17) 0.0070(19) -0.023(2)
C22 0.044(2) 0.0323(18) 0.0282(19) 0.0008(15) 0.0095(17) -0.0117(16)
C23 0.046(2) 0.0185(14) 0.0338(18) 0.0016(13) -0.0029(18) 0.0070(16)
C24 0.0267(18) 0.0190(13) 0.0250(15) -0.0052(12) 0.0009(13) 0.0042(12)
C25 0.0288(16) 0.0135(15) 0.0243(16) 0.0025(12) 0.0081(13) -0.0016(12)
C26 0.0258(17) 0.0224(16) 0.0367(19) 0.0036(14) 0.0062(15) -0.0024(13)
C27 0.0417(19) 0.0212(15) 0.0310(17) 0.0078(14) 0.0132(14) -0.0067(14)
C28 0.0298(18) 0.0121(12) 0.0347(17) 0.0038(12) 0.0073(15) -0.0026(12)
C29 0.059(2) 0.050(2) 0.0210(17) 0.0145(15) -0.011(2) -0.020(2)
C30 0.0285(17) 0.0244(15) 0.0180(15) -0.0016(12) 0.0012(13) -0.0019(12)
C31 0.0122(14) 0.0192(12) 0.0199(14) -0.0078(11) 0.0031(12) -0.0010(12)
C32 0.0170(14) 0.0174(13) 0.0257(15) -0.0041(12) 0.0041(12) -0.0044(11)
C33 0.0162(15) 0.0277(16) 0.0308(17) -0.0033(13) 0.0011(13) -0.0090(12)
C34 0.0198(16) 0.0265(16) 0.0259(16) 0.0001(13) -0.0010(13) -0.0055(13)
C35 0.0139(14) 0.0228(14) 0.0242(16) -0.0028(12) 0.0047(12) -0.0027(11)
C36 0.0092(13) 0.0138(12) 0.0231(16) -0.0026(11) 0.0055(11) -0.0013(9)
C37 0.0155(14) 0.0141(13) 0.0179(15) -0.0010(11) 0.0034(12) 0.0001(11)
C38 0.0171(14) 0.0128(12) 0.0232(16) -0.0041(12) 0.0032(12) 0.0015(10)
C39 0.0183(15) 0.0216(14) 0.0248(16) -0.0032(13) -0.0003(13) -0.0032(12)
C40 0.0240(15) 0.0180(13) 0.0282(16) -0.0069(12) -0.0061(15) -0.0053(13)
C41 0.0275(17) 0.0143(13) 0.0195(16) -0.0012(12) 0.0021(13) -0.0009(12)
C42 0.0177(15) 0.0189(14) 0.0163(15) -0.0010(12) 0.0034(12) 0.0003(12)
C43 0.0212(15) 0.0192(13) 0.0293(17) -0.0017(13) 0.0056(14) -0.0075(12)
C44 0.037(2) 0.0318(18) 0.0299(19) 0.0049(15) 0.0043(16) -0.0089(15)
C45 0.036(2) 0.0200(16) 0.069(3) 0.0043(16) 0.0180(19) -0.0073(15)
C46 0.0331(18) 0.0405(19) 0.0377(19) 0.0069(17) -0.0003(15) -0.0229(16)
C47 0.031(2) 0.0413(19) 0.042(2) 0.0093(16) -0.0151(17) -0.0177(16)
C48 0.0212(17) 0.0261(15) 0.0242(16) -0.0012(13) -0.0024(13) -0.0043(12)
C49 0.0147(15) 0.0232(15) 0.058(2) -0.0102(15) -0.0047(17) -0.0036(14)
C50 0.017(2) 0.330(12) 0.275(11) -0.251(10) 0.043(4) -0.044(4)
C51 0.029(3) 0.265(10) 0.200(9) 0.146(8) -0.034(4) 0.004(4)
C52 0.017(2) 0.040(3) 0.325(10) 0.030(4) 0.025(4) -0.0082(19)
C53 0.0371(19) 0.0200(15) 0.0278(18) -0.0100(13) 0.0012(15) 0.0045(14)
C54 0.0203(16) 0.0220(15) 0.0217(16) -0.0034(12) 0.0051(13) 0.0061(12)
C55 0.0239(15) 0.0218(15) 0.0201(15) -0.0014(13) -0.0002(12) 0.0000(13)
C56 0.0239(18) 0.0271(16) 0.0206(17) -0.0041(13) -0.0029(14) 0.0049(14)

loop_
_atom_type_symbol
_atom_type_description
_atom_type_scat_dispersion_real
_atom_type_scat_dispersion_imag
_atom_type_scat_source
C C 0.0033 0.0016 'International Tables Vol C Tables 4.2.6.8 and 6.1.1.4'
H H 0.0000 0.0000 'International Tables Vol C Tables 4.2.6.8 and 6.1.1.4'
O O 0.0106 0.0060 'International Tables Vol C Tables 4.2.6.8 and 6.1.1.4'
P P 0.1023 0.0942 'International Tables Vol C Tables 4.2.6.8 and 6.1.1.4'
Rh Rh -1.1178 0.9187 'International Tables Vol C Tables 4.2.6.8 and 6.1.1.4'

loop_
_geom_angle_atom_site_label_1
_geom_angle_atom_site_label_2
_geom_angle_atom_site_label_3
_geom_angle
_geom_angle_site_symmetry_1
_geom_angle_site_symmetry_3
_geom_angle_publ_flag
C1 Rh1 P2 77.86(8) . . ?
C1 Rh1 P1 77.57(8) . . ?
P2 Rh1 P1 155.37(3) . . ?
C1 Rh1 C55 163.13(11) . . ?
P2 Rh1 C55 118.68(8) . . ?
P1 Rh1 C55 85.76(8) . . ?
C1 Rh1 C56 161.50(11) . . ?
P2 Rh1 C56 84.39(8) . . ?
P1 Rh1 C56 120.24(8) . . ?
C55 Rh1 C56 35.32(11) . . ?
O2 P1 O1 104.53(10) . . ?
O2 P1 O3 103.44(10) . . ?
O1 P1 O3 95.29(10) . . ?
O2 P1 Rh1 116.10(8) . . ?
O1 P1 Rh1 109.60(7) . . ?
O3 P1 Rh1 124.49(7) . . ?
O6 P2 O4 104.45(11) . . ?
O6 P2 O5 103.38(11) . . ?
O4 P2 O5 95.60(11) . . ?
O6 P2 Rh1 117.07(8) . . ?
O4 P2 Rh1 110.11(8) . . ?
O5 P2 Rh1 122.90(7) . . ?
C2 O1 P1 112.41(17) . . ?
C7 O2 P1 119.31(17) . . ?
C14 O3 P1 118.37(18) . . ?
C6 O4 P2 112.21(17) . . ?
C31 O5 P2 115.33(17) . . ?
C38 O6 P2 122.50(18) . . ?
C2 C1 C6 114.5(2) . . ?
C2 C1 Rh1 122.9(2) . . ?
C6 C1 Rh1 122.5(2) . . ?
C1 C2 C3 124.5(3) . . ?
C1 C2 O1 117.5(2) . . ?
C3 C2 O1 118.0(3) . . ?
C2 C3 C4 117.5(3) . . ?
C2 C3 H3 121.3 . . ?
C4 C3 H3 121.3 . . ?
C5 C4 C3 121.0(3) . . ?
C5 C4 H4 119.5 . . ?
C3 C4 H4 119.5 . . ?
C4 C5 C6 118.5(3) . . ?
C4 C5 H5 120.7 . . ?
C6 C5 H5 120.8 . . ?
C5 C6 C1 124.0(3) . . ?
C5 C6 O4 118.8(3) . . ?
C1 C6 O4 117.2(3) . . ?
C8 C7 C12 124.1(2) . . ?
C8 C7 O2 120.7(2) . . ?
C12 C7 O2 115.2(2) . . ?
C7 C8 C9 113.9(3) . . ?
C7 C8 C19 128.2(3) . . ?
C9 C8 C19 117.9(3) . . ?
C10 C9 C8 124.2(3) . . ?
C10 C9 H9 117.9 . . ?
C8 C9 H9 117.9 . . ?
C9 C10 C11 119.7(3) . . ?
C9 C10 C23 119.8(3) . . ?
C11 C10 C23 120.5(3) . . ?
C10 C11 C12 118.2(3) . . ?
C10 C11 C24 120.0(3) . . ?
C12 C11 C24 121.8(3) . . ?
C7 C12 C11 119.5(2) . . ?
C7 C12 C13 119.9(2) . . ?
C11 C12 C13 120.6(2) . . ?
C14 C13 C18 119.3(3) . . ?
C14 C13 C12 119.2(2) . . ?
C18 C13 C12 121.4(2) . . ?
C13 C14 C15 123.4(3) . . ?
C13 C14 O3 116.3(2) . . ?
C15 C14 O3 120.2(2) . . ?
C14 C15 C16 114.4(3) . . ?
C14 C15 C25 123.0(3) . . ?
C16 C15 C25 122.6(2) . . ?
C17 C16 C15 123.9(3) . . ?
C17 C16 H16 118.1 . . ?
C15 C16 H16 118.1 . . ?
C16 C17 C18 119.7(3) . . ?
C16 C17 C29 120.4(3) . . ?
C18 C17 C29 119.9(3) . . ?
C17 C18 C13 118.3(3) . . ?
C17 C18 C30 120.1(3) . . ?
C13 C18 C30 121.7(3) . . ?
C20 C19 C8 115.3(3) . . ?
C20 C19 C22 107.9(3) . . ?
C8 C19 C22 109.1(3) . . ?
C20 C19 C21 108.0(3) . . ?
C8 C19 C21 108.2(3) . . ?
C22 C19 C21 108.3(3) . . ?
C19 C20 H20A 109.4 . . ?
C19 C20 H20B 109.4 . . ?
H20A C20 H20B 109.5 . . ?
C19 C20 H20C 109.6 . . ?
H20A C20 H20C 109.5 . . ?
H20B C20 H20C 109.5 . . ?
C19 C21 H21A 109.4 . . ?
C19 C21 H21B 109.4 . . ?
H21A C21 H21B 109.5 . . ?
C19 C21 H21C 109.6 . . ?
H21A C21 H21C 109.5 . . ?
H21B C21 H21C 109.5 . . ?
C19 C22 H22A 109.6 . . ?
C19 C22 H22B 109.3 . . ?
H22A C22 H22B 109.5 . . ?
C19 C22 H22C 109.5 . . ?
H22A C22 H22C 109.5 . . ?
H22B C22 H22C 109.5 . . ?
C10 C23 H23A 109.5 . . ?
C10 C23 H23B 109.5 . . ?
H23A C23 H23B 109.5 . . ?
C10 C23 H23C 109.5 . . ?
H23A C23 H23C 109.5 . . ?
H23B C23 H23C 109.5 . . ?
C11 C24 H24A 109.5 . . ?
C11 C24 H24B 109.4 . . ?
H24A C24 H24B 109.5 . . ?
C11 C24 H24C 109.5 . . ?
H24A C24 H24C 109.5 . . ?
H24B C24 H24C 109.5 . . ?
C26 C25 C28 109.7(3) . . ?
C26 C25 C15 110.4(2) . . ?
C28 C25 C15 111.5(2) . . ?
C26 C25 C27 106.8(3) . . ?
C28 C25 C27 107.2(2) . . ?
C15 C25 C27 111.2(2) . . ?
C25 C26 H26A 109.5 . . ?
C25 C26 H26B 109.5 . . ?
H26A C26 H26B 109.5 . . ?
C25 C26 H26C 109.4 . . ?
H26A C26 H26C 109.5 . . ?
H26B C26 H26C 109.5 . . ?
C25 C27 H27A 109.4 . . ?
C25 C27 H27B 109.5 . . ?
H27A C27 H27B 109.5 . . ?
C25 C27 H27C 109.5 . . ?
H27A C27 H27C 109.5 . . ?
H27B C27 H27C 109.5 . . ?
C25 C28 H28A 109.4 . . ?
C25 C28 H28B 109.5 . . ?
H28A C28 H28B 109.5 . . ?
C25 C28 H28C 109.5 . . ?
H28A C28 H28C 109.5 . . ?
H28B C28 H28C 109.5 . . ?
C17 C29 H29A 109.4 . . ?
C17 C29 H29B 109.5 . . ?
H29A C29 H29B 109.5 . . ?
C17 C29 H29C 109.5 . . ?
H29A C29 H29C 109.5 . . ?
H29B C29 H29C 109.5 . . ?
C18 C30 H30A 109.5 . . ?
C18 C30 H30B 109.4 . . ?
H30A C30 H30B 109.5 . . ?
C18 C30 H30C 109.5 . . ?
H30A C30 H30C 109.5 . . ?
H30B C30 H30C 109.5 . . ?
C36 C31 O5 116.1(2) . . ?
C36 C31 C32 123.3(3) . . ?
O5 C31 C32 120.6(2) . . ?
C33 C32 C31 114.7(3) . . ?
C33 C32 C43 122.2(3) . . ?
C31 C32 C43 123.0(3) . . ?
C34 C33 C32 124.0(3) . . ?
C34 C33 H33 118.0 . . ?
C32 C33 H33 118.0 . . ?
C33 C34 C35 119.1(3) . . ?
C33 C34 C47 120.3(3) . . ?
C35 C34 C47 120.6(3) . . ?
C34 C35 C36 119.2(3) . . ?
C34 C35 C48 118.9(3) . . ?
C36 C35 C48 121.9(3) . . ?
C31 C36 C35 118.6(2) . . ?
C31 C36 C37 119.2(2) . . ?
C35 C36 C37 122.1(2) . . ?
C38 C37 C42 119.3(3) . . ?
C38 C37 C36 120.3(2) . . ?
C42 C37 C36 120.4(2) . . ?
C39 C38 C37 124.1(3) . . ?
C39 C38 O6 120.0(2) . . ?
C37 C38 O6 115.8(2) . . ?
C38 C39 C40 114.4(3) . . ?
C38 C39 C49 126.9(3) . . ?
C40 C39 C49 118.7(3) . . ?
C41 C40 C39 124.3(3) . . ?
C41 C40 H40 117.9 . . ?
C39 C40 H40 117.8 . . ?
C40 C41 C42 119.2(3) . . ?
C40 C41 C53 120.2(3) . . ?
C42 C41 C53 120.6(3) . . ?
C41 C42 C37 118.5(3) . . ?
C41 C42 C54 120.1(3) . . ?
C37 C42 C54 121.3(3) . . ?
C45 C43 C46 108.0(3) . . ?
C45 C43 C44 109.9(3) . . ?
C46 C43 C44 106.7(3) . . ?
C45 C43 C32 112.1(3) . . ?
C46 C43 C32 110.3(3) . . ?
C44 C43 C32 109.8(3) . . ?
C43 C44 H44A 109.5 . . ?
C43 C44 H44B 109.5 . . ?
H44A C44 H44B 109.5 . . ?
C43 C44 H44C 109.5 . . ?
H44A C44 H44C 109.5 . . ?
H44B C44 H44C 109.5 . . ?
C43 C45 H45A 109.5 . . ?
C43 C45 H45B 109.5 . . ?
H45A C45 H45B 109.5 . . ?
C43 C45 H45C 109.5 . . ?
H45A C45 H45C 109.5 . . ?
H45B C45 H45C 109.5 . . ?
C43 C46 H46A 109.5 . . ?
C43 C46 H46B 109.5 . . ?
H46A C46 H46B 109.5 . . ?
C43 C46 H46C 109.4 . . ?
H46A C46 H46C 109.5 . . ?
H46B C46 H46C 109.5 . . ?
C34 C47 H47A 109.5 . . ?
C34 C47 H47B 109.4 . . ?
H47A C47 H47B 109.5 . . ?
C34 C47 H47C 109.5 . . ?
H47A C47 H47C 109.5 . . ?
H47B C47 H47C 109.5 . . ?
C35 C48 H48A 109.6 . . ?
C35 C48 H48B 109.4 . . ?
H48A C48 H48B 109.5 . . ?
C35 C48 H48C 109.5 . . ?
H48A C48 H48C 109.5 . . ?
H48B C48 H48C 109.5 . . ?
C50 C49 C52 110.1(5) . . ?
C50 C49 C51 107.9(6) . . ?
C52 C49 C51 104.7(5) . . ?
C50 C49 C39 114.6(3) . . ?
C52 C49 C39 111.5(3) . . ?
C51 C49 C39 107.5(3) . . ?
C49 C50 H50A 109.4 . . ?
C49 C50 H50B 109.3 . . ?
H50A C50 H50B 109.5 . . ?
C49 C50 H50C 109.8 . . ?
H50A C50 H50C 109.5 . . ?
H50B C50 H50C 109.5 . . ?
C49 C51 H51A 109.4 . . ?
C49 C51 H51B 109.6 . . ?
H51A C51 H51B 109.5 . . ?
C49 C51 H51C 109.4 . . ?
H51A C51 H51C 109.5 . . ?
H51B C51 H51C 109.5 . . ?
C49 C52 H52A 109.5 . . ?
C49 C52 H52B 109.4 . . ?
H52A C52 H52B 109.5 . . ?
C49 C52 H52C 109.5 . . ?
H52A C52 H52C 109.5 . . ?
H52B C52 H52C 109.5 . . ?
C41 C53 H53A 109.4 . . ?
C41 C53 H53B 109.5 . . ?
H53A C53 H53B 109.5 . . ?
C41 C53 H53C 109.5 . . ?
H53A C53 H53C 109.5 . . ?
H53B C53 H53C 109.5 . . ?
C42 C54 H54A 109.6 . . ?
C42 C54 H54B 109.5 . . ?
H54A C54 H54B 109.5 . . ?
C42 C54 H54C 109.4 . . ?
H54A C54 H54C 109.5 . . ?
H54B C54 H54C 109.5 . . ?
C56 C55 Rh1 72.41(18) . . ?
C56 C55 H55A 121.6(19) . . ?
Rh1 C55 H55A 104.7(17) . . ?
C56 C55 H55B 122(2) . . ?
Rh1 C55 H55B 99.9(18) . . ?
H55A C55 H55B 116(3) . . ?
C55 C56 Rh1 72.27(18) . . ?
C55 C56 H56A 119(2) . . ?
Rh1 C56 H56A 101(2) . . ?
C55 C56 H56B 116(2) . . ?
Rh1 C56 H56B 106(2) . . ?
H56A C56 H56B 123(3) . . ?

loop_
_geom_bond_atom_site_label_1
_geom_bond_atom_site_label_2
_geom_bond_distance
_geom_bond_site_symmetry_2
_geom_bond_publ_flag
Rh1 C1 2.019(3) . ?
Rh1 P2 2.2096(7) . ?
Rh1 P1 2.2237(7) . ?
Rh1 C55 2.228(3) . ?
Rh1 C56 2.230(3) . ?
P1 O2 1.6030(19) . ?
P1 O1 1.614(2) . ?
P1 O3 1.614(2) . ?
P2 O6 1.594(2) . ?
P2 O4 1.613(2) . ?
P2 O5 1.622(2) . ?
O1 C2 1.397(3) . ?
O2 C7 1.414(3) . ?
O3 C14 1.410(3) . ?
O4 C6 1.403(3) . ?
O5 C31 1.401(3) . ?
O6 C38 1.414(3) . ?
C1 C2 1.380(4) . ?
C1 C6 1.393(4) . ?
C2 C3 1.386(4) . ?
C3 C4 1.391(4) . ?
C3 H3 0.9500 . ?
C4 C5 1.372(4) . ?
C4 H4 0.9500 . ?
C5 C6 1.378(4) . ?
C5 H5 0.9500 . ?
C7 C8 1.385(4) . ?
C7 C12 1.394(4) . ?
C8 C9 1.409(4) . ?
C8 C19 1.532(4) . ?
C9 C10 1.376(4) . ?
C9 H9 0.9500 . ?
C10 C11 1.398(4) . ?
C10 C23 1.509(4) . ?
C11 C12 1.399(4) . ?
C11 C24 1.502(4) . ?
C12 C13 1.494(4) . ?
C13 C14 1.388(4) . ?
C13 C18 1.401(4) . ?
C14 C15 1.392(4) . ?
C15 C16 1.392(4) . ?
C15 C25 1.534(4) . ?
C16 C17 1.384(5) . ?
C16 H16 0.9500 . ?
C17 C18 1.391(4) . ?
C17 C29 1.508(4) . ?
C18 C30 1.503(4) . ?
C19 C20 1.503(5) . ?
C19 C22 1.533(4) . ?
C19 C21 1.547(5) . ?
C20 H20A 0.9800 . ?
C20 H20B 0.9800 . ?
C20 H20C 0.9800 . ?
C21 H21A 0.9800 . ?
C21 H21B 0.9800 . ?
C21 H21C 0.9800 . ?
C22 H22A 0.9800 . ?
C22 H22B 0.9800 . ?
C22 H22C 0.9800 . ?
C23 H23A 0.9800 . ?
C23 H23B 0.9800 . ?
C23 H23C 0.9800 . ?
C24 H24A 0.9800 . ?
C24 H24B 0.9800 . ?
C24 H24C 0.9800 . ?
C25 C26 1.527(4) . ?
C25 C28 1.531(4) . ?
C25 C27 1.540(4) . ?
C26 H26A 0.9800 . ?
C26 H26B 0.9800 . ?
C26 H26C 0.9800 . ?
C27 H27A 0.9800 . ?
C27 H27B 0.9800 . ?
C27 H27C 0.9800 . ?
C28 H28A 0.9800 . ?
C28 H28B 0.9800 . ?
C28 H28C 0.9800 . ?
C29 H29A 0.9800 . ?
C29 H29B 0.9800 . ?
C29 H29C 0.9800 . ?
C30 H30A 0.9800 . ?
C30 H30B 0.9800 . ?
C30 H30C 0.9800 . ?
C31 C36 1.396(4) . ?
C31 C32 1.403(4) . ?
C32 C33 1.389(4) . ?
C32 C43 1.540(4) . ?
C33 C34 1.386(4) . ?
C33 H33 0.9500 . ?
C34 C35 1.400(4) . ?
C34 C47 1.506(4) . ?
C35 C36 1.402(4) . ?
C35 C48 1.505(4) . ?
C36 C37 1.488(4) . ?
C37 C38 1.387(4) . ?
C37 C42 1.404(4) . ?
C38 C39 1.384(4) . ?
C39 C40 1.398(4) . ?
C39 C49 1.539(4) . ?
C40 C41 1.383(4) . ?
C40 H40 0.9500 . ?
C41 C42 1.400(4) . ?
C41 C53 1.505(4) . ?
C42 C54 1.502(4) . ?
C43 C45 1.519(4) . ?
C43 C46 1.534(4) . ?
C43 C44 1.536(5) . ?
C44 H44A 0.9800 . ?
C44 H44B 0.9800 . ?
C44 H44C 0.9800 . ?
C45 H45A 0.9800 . ?
C45 H45B 0.9800 . ?
C45 H45C 0.9800 . ?
C46 H46A 0.9800 . ?
C46 H46B 0.9800 . ?
C46 H46C 0.9800 . ?
C47 H47A 0.9800 . ?
C47 H47B 0.9800 . ?
C47 H47C 0.9800 . ?
C48 H48A 0.9800 . ?
C48 H48B 0.9800 . ?
C48 H48C 0.9800 . ?
C49 C50 1.464(6) . ?
C49 C52 1.470(5) . ?
C49 C51 1.525(7) . ?
C50 H50A 0.9800 . ?
C50 H50B 0.9800 . ?
C50 H50C 0.9800 . ?
C51 H51A 0.9800 . ?
C51 H51B 0.9800 . ?
C51 H51C 0.9800 . ?
C52 H52A 0.9800 . ?
C52 H52B 0.9800 . ?
C52 H52C 0.9800 . ?
C53 H53A 0.9800 . ?
C53 H53B 0.9800 . ?
C53 H53C 0.9800 . ?
C54 H54A 0.9800 . ?
C54 H54B 0.9800 . ?
C54 H54C 0.9800 . ?
C55 C56 1.353(4) . ?
C55 H55A 0.966(18) . ?
C55 H55B 0.942(18) . ?
C56 H56A 0.957(19) . ?
C56 H56B 0.939(18) . ?

loop_
_geom_torsion_atom_site_label_1
_geom_torsion_atom_site_label_2
_geom_torsion_atom_site_label_3
_geom_torsion_atom_site_label_4
_geom_torsion
_geom_torsion_site_symmetry_1
_geom_torsion_site_symmetry_2
_geom_torsion_site_symmetry_3
_geom_torsion_site_symmetry_4
_geom_torsion_publ_flag
C1 Rh1 P1 O2 -118.03(11) . . . . ?
P2 Rh1 P1 O2 -113.97(10) . . . . ?
C55 Rh1 P1 O2 59.33(11) . . . . ?
C56 Rh1 P1 O2 67.36(13) . . . . ?
C1 Rh1 P1 O1 0.07(11) . . . . ?
P2 Rh1 P1 O1 4.13(12) . . . . ?
C55 Rh1 P1 O1 177.42(12) . . . . ?
C56 Rh1 P1 O1 -174.54(13) . . . . ?
C1 Rh1 P1 O3 111.38(12) . . . . ?
P2 Rh1 P1 O3 115.43(11) . . . . ?
C55 Rh1 P1 O3 -71.27(12) . . . . ?
C56 Rh1 P1 O3 -63.24(14) . . . . ?
C1 Rh1 P2 O6 -122.19(12) . . . . ?
P1 Rh1 P2 O6 -126.24(11) . . . . ?
C55 Rh1 P2 O6 61.39(13) . . . . ?
C56 Rh1 P2 O6 52.61(13) . . . . ?
C1 Rh1 P2 O4 -3.14(12) . . . . ?
P1 Rh1 P2 O4 -7.19(12) . . . . ?
C55 Rh1 P2 O4 -179.56(12) . . . . ?
C56 Rh1 P2 O4 171.66(13) . . . . ?
C1 Rh1 P2 O5 108.01(12) . . . . ?
P1 Rh1 P2 O5 103.96(11) . . . . ?
C55 Rh1 P2 O5 -68.41(13) . . . . ?
C56 Rh1 P2 O5 -77.20(13) . . . . ?
O2 P1 O1 C2 124.91(18) . . . . ?
O3 P1 O1 C2 -129.72(18) . . . . ?
Rh1 P1 O1 C2 -0.18(19) . . . . ?
O1 P1 O2 C7 54.5(2) . . . . ?
O3 P1 O2 C7 -44.7(2) . . . . ?
Rh1 P1 O2 C7 175.37(16) . . . . ?
O2 P1 O3 C14 -49.91(19) . . . . ?
O1 P1 O3 C14 -156.24(18) . . . . ?
Rh1 P1 O3 C14 85.58(18) . . . . ?
O6 P2 O4 C6 129.25(19) . . . . ?
O5 P2 O4 C6 -125.36(19) . . . . ?
Rh1 P2 O4 C6 2.8(2) . . . . ?
O6 P2 O5 C31 -58.54(19) . . . . ?
O4 P2 O5 C31 -164.86(17) . . . . ?
Rh1 P2 O5 C31 76.78(18) . . . . ?
O4 P2 O6 C38 64.9(2) . . . . ?
O5 P2 O6 C38 -34.6(2) . . . . ?
Rh1 P2 O6 C38 -173.08(18) . . . . ?
P2 Rh1 C1 C2 -178.2(2) . . . . ?
P1 Rh1 C1 C2 0.0(2) . . . . ?
C55 Rh1 C1 C2 -9.1(5) . . . . ?
C56 Rh1 C1 C2 165.2(3) . . . . ?
P2 Rh1 C1 C6 3.5(2) . . . . ?
P1 Rh1 C1 C6 -178.2(2) . . . . ?
C55 Rh1 C1 C6 172.7(3) . . . . ?
C56 Rh1 C1 C6 -13.0(5) . . . . ?
C6 C1 C2 C3 -0.1(4) . . . . ?
Rh1 C1 C2 C3 -178.4(2) . . . . ?
C6 C1 C2 O1 178.2(2) . . . . ?
Rh1 C1 C2 O1 -0.2(3) . . . . ?
P1 O1 C2 C1 0.2(3) . . . . ?
P1 O1 C2 C3 178.6(2) . . . . ?
C1 C2 C3 C4 1.3(4) . . . . ?
O1 C2 C3 C4 -176.9(2) . . . . ?
C2 C3 C4 C5 -1.7(4) . . . . ?
C3 C4 C5 C6 0.7(4) . . . . ?
C4 C5 C6 C1 0.6(5) . . . . ?
C4 C5 C6 O4 -179.0(3) . . . . ?
C2 C1 C6 C5 -1.0(4) . . . . ?
Rh1 C1 C6 C5 177.4(2) . . . . ?
C2 C1 C6 O4 178.7(2) . . . . ?
Rh1 C1 C6 O4 -2.9(4) . . . . ?
P2 O4 C6 C5 179.4(2) . . . . ?
P2 O4 C6 C1 -0.2(3) . . . . ?
P1 O2 C7 C8 -107.3(3) . . . . ?
P1 O2 C7 C12 72.4(3) . . . . ?
C12 C7 C8 C9 -6.0(4) . . . . ?
O2 C7 C8 C9 173.6(3) . . . . ?
C12 C7 C8 C19 174.8(3) . . . . ?
O2 C7 C8 C19 -5.5(5) . . . . ?
C7 C8 C9 C10 0.5(5) . . . . ?
C19 C8 C9 C10 179.8(3) . . . . ?
C8 C9 C10 C11 3.6(5) . . . . ?
C8 C9 C10 C23 -177.7(3) . . . . ?
C9 C10 C11 C12 -2.4(4) . . . . ?
C23 C10 C11 C12 178.8(3) . . . . ?
C9 C10 C11 C24 178.9(3) . . . . ?
C23 C10 C11 C24 0.2(5) . . . . ?
C8 C7 C12 C11 7.3(4) . . . . ?
O2 C7 C12 C11 -172.4(2) . . . . ?
C8 C7 C12 C13 -175.4(3) . . . . ?
O2 C7 C12 C13 4.9(4) . . . . ?
C10 C11 C12 C7 -2.6(4) . . . . ?
C24 C11 C12 C7 175.9(3) . . . . ?
C10 C11 C12 C13 -180.0(3) . . . . ?
C24 C11 C12 C13 -1.4(4) . . . . ?
C7 C12 C13 C14 -63.6(4) . . . . ?
C11 C12 C13 C14 113.7(3) . . . . ?
C7 C12 C13 C18 119.8(3) . . . . ?
C11 C12 C13 C18 -62.9(4) . . . . ?
C18 C13 C14 C15 11.5(4) . . . . ?
C12 C13 C14 C15 -165.2(3) . . . . ?
C18 C13 C14 O3 -171.3(2) . . . . ?
C12 C13 C14 O3 12.1(4) . . . . ?
P1 O3 C14 C13 69.1(3) . . . . ?
P1 O3 C14 C15 -113.5(2) . . . . ?
C13 C14 C15 C16 -9.7(4) . . . . ?
O3 C14 C15 C16 173.2(3) . . . . ?
C13 C14 C15 C25 167.9(3) . . . . ?
O3 C14 C15 C25 -9.2(4) . . . . ?
C14 C15 C16 C17 1.5(5) . . . . ?
C25 C15 C16 C17 -176.2(3) . . . . ?
C15 C16 C17 C18 4.8(5) . . . . ?
C15 C16 C17 C29 -177.7(3) . . . . ?
C16 C17 C18 C13 -3.1(5) . . . . ?
C29 C17 C18 C13 179.3(3) . . . . ?
C16 C17 C18 C30 177.8(3) . . . . ?
C29 C17 C18 C30 0.2(5) . . . . ?
C14 C13 C18 C17 -4.6(4) . . . . ?
C12 C13 C18 C17 172.0(3) . . . . ?
C14 C13 C18 C30 174.5(3) . . . . ?
C12 C13 C18 C30 -8.9(4) . . . . ?
C7 C8 C19 C20 -11.5(5) . . . . ?
C9 C8 C19 C20 169.4(3) . . . . ?
C7 C8 C19 C22 -133.0(3) . . . . ?
C9 C8 C19 C22 47.9(4) . . . . ?
C7 C8 C19 C21 109.5(4) . . . . ?
C9 C8 C19 C21 -69.7(4) . . . . ?
C14 C15 C25 C26 -53.3(4) . . . . ?
C16 C15 C25 C26 124.2(3) . . . . ?
C14 C15 C25 C28 68.9(4) . . . . ?
C16 C15 C25 C28 -113.6(3) . . . . ?
C14 C15 C25 C27 -171.5(3) . . . . ?
C16 C15 C25 C27 5.9(4) . . . . ?
P2 O5 C31 C36 70.8(3) . . . . ?
P2 O5 C31 C32 -109.9(3) . . . . ?
C36 C31 C32 C33 -10.1(4) . . . . ?
O5 C31 C32 C33 170.8(2) . . . . ?
C36 C31 C32 C43 166.9(3) . . . . ?
O5 C31 C32 C43 -12.3(4) . . . . ?
C31 C32 C33 C34 0.8(4) . . . . ?
C43 C32 C33 C34 -176.1(3) . . . . ?
C32 C33 C34 C35 6.3(5) . . . . ?
C32 C33 C34 C47 -175.6(3) . . . . ?
C33 C34 C35 C36 -4.6(4) . . . . ?
C47 C34 C35 C36 177.3(3) . . . . ?
C33 C34 C35 C48 176.1(3) . . . . ?
C47 C34 C35 C48 -2.0(5) . . . . ?
O5 C31 C36 C35 -169.0(2) . . . . ?
C32 C31 C36 C35 11.8(4) . . . . ?
O5 C31 C36 C37 13.9(4) . . . . ?
C32 C31 C36 C37 -165.3(3) . . . . ?
C34 C35 C36 C31 -3.9(4) . . . . ?
C48 C35 C36 C31 175.3(3) . . . . ?
C34 C35 C36 C37 173.1(3) . . . . ?
C48 C35 C36 C37 -7.7(4) . . . . ?
C31 C36 C37 C38 -62.7(4) . . . . ?
C35 C36 C37 C38 120.2(3) . . . . ?
C31 C36 C37 C42 115.9(3) . . . . ?
C35 C36 C37 C42 -61.1(4) . . . . ?
C42 C37 C38 C39 5.7(5) . . . . ?
C36 C37 C38 C39 -175.6(3) . . . . ?
C42 C37 C38 O6 -176.0(2) . . . . ?
C36 C37 C38 O6 2.7(4) . . . . ?
P2 O6 C38 C39 -113.3(3) . . . . ?
P2 O6 C38 C37 68.3(3) . . . . ?
C37 C38 C39 C40 -5.0(5) . . . . ?
O6 C38 C39 C40 176.8(3) . . . . ?
C37 C38 C39 C49 174.3(3) . . . . ?
O6 C38 C39 C49 -4.0(5) . . . . ?
C38 C39 C40 C41 0.6(5) . . . . ?
C49 C39 C40 C41 -178.7(3) . . . . ?
C39 C40 C41 C42 2.9(5) . . . . ?
C39 C40 C41 C53 -176.5(3) . . . . ?
C40 C41 C42 C37 -2.1(4) . . . . ?
C53 C41 C42 C37 177.2(3) . . . . ?
C40 C41 C42 C54 -178.8(3) . . . . ?
C53 C41 C42 C54 0.5(4) . . . . ?
C38 C37 C42 C41 -1.9(4) . . . . ?
C36 C37 C42 C41 179.5(3) . . . . ?
C38 C37 C42 C54 174.7(3) . . . . ?
C36 C37 C42 C54 -3.9(4) . . . . ?
C33 C32 C43 C45 -111.9(3) . . . . ?
C31 C32 C43 C45 71.4(4) . . . . ?
C33 C32 C43 C46 8.5(4) . . . . ?
C31 C32 C43 C46 -168.2(3) . . . . ?
C33 C32 C43 C44 125.7(3) . . . . ?
C31 C32 C43 C44 -51.0(4) . . . . ?
C38 C39 C49 C50 -19.7(7) . . . . ?
C40 C39 C49 C50 159.5(6) . . . . ?
C38 C39 C49 C52 -145.6(5) . . . . ?
C40 C39 C49 C52 33.6(5) . . . . ?
C38 C39 C49 C51 100.2(5) . . . . ?
C40 C39 C49 C51 -80.6(5) . . . . ?
C1 Rh1 C55 C56 176.9(3) . . . . ?
P2 Rh1 C55 C56 -15.2(2) . . . . ?
P1 Rh1 C55 C56 167.9(2) . . . . ?
C1 Rh1 C56 C55 -177.2(3) . . . . ?
P2 Rh1 C56 C55 166.6(2) . . . . ?
P1 Rh1 C56 C55 -14.0(2) . . . . ?
